data_4122617
loop_
_publ_author_name
'Dohner, Emma R.'
'Jaffe, Adam'
'Bradshaw, Liam R.'
'Karunadasa, Hemamala I.'

_publ_section_title
;
 Intrinsic white-light emission from layered hybrid perovskites.
;
_journal_issue 38
_journal_name_full 'Journal of the American Chemical Society'
_journal_page_first 13154
_journal_page_last 13157
_journal_paper_doi 10.1021/ja507086b
_journal_volume 136
_journal_year 2014
_chemical_formula_moiety 'Br4 Pb, C6 H18 N2 O2'
_chemical_formula_sum 'C6 H18 Br4 N2 O2 Pb'
_chemical_formula_weight 677.05
_chemical_name_common (EDBE)[PbBr4]
_chemical_name_systematic '2,2'-(ethylenedioxy)bis(ethylammonium) tetrabromoplumbate'
_space_group_crystal_system monoclinic
_space_group_IT_number 14
_space_group_name_Hall '-P 2ybc'
_space_group_name_H-M_alt 'P 1 21/c 1'
_symmetry_space_group_name_Hall '-P 2ybc'
_symmetry_space_group_name_H-M 'P 1 21/c 1'
_atom_sites_solution_hydrogens geom
_atom_sites_solution_primary direct
_atom_sites_solution_secondary difmap
_audit_creation_method SHELXL-97
_cell_angle_alpha 90.00
_cell_angle_beta 91.852(2)
_cell_angle_gamma 90.00
_cell_formula_units_Z 4
_cell_length_a 6.0917(3)
_cell_length_b 28.7804(14)
_cell_length_c 8.8860(4)
_cell_measurement_temperature 100(2)
_cell_volume 1557.09(13)
_computing_cell_refinement APEX2
_computing_data_collection APEX2
_computing_data_reduction SAINT
_computing_structure_refinement 'SHELXL-97 (Sheldrick, 2008)'
_computing_structure_solution 'SHELXS-97 (Sheldrick, 2008)'
_diffrn_ambient_temperature 100(2)
_diffrn_measured_fraction_theta_full 1.000
_diffrn_measured_fraction_theta_max 1.000
_diffrn_measurement_device_type 'Bruker D8 Venture'
_diffrn_radiation_monochromator graphite
_diffrn_radiation_probe x-ray
_diffrn_radiation_type MoK\a
_diffrn_radiation_wavelength 0.71073
_diffrn_reflns_av_R_equivalents 0.0512
_diffrn_reflns_av_sigmaI/netI 0.0216
_diffrn_reflns_limit_h_max 7
_diffrn_reflns_limit_h_min -7
_diffrn_reflns_limit_k_max 35
_diffrn_reflns_limit_k_min -35
_diffrn_reflns_limit_l_max 10
_diffrn_reflns_limit_l_min -10
_diffrn_reflns_number 39338
_diffrn_reflns_theta_full 26.02
_diffrn_reflns_theta_max 26.02
_diffrn_reflns_theta_min 2.40
_diffrn_source 'fine-focus sealed tube'
_exptl_absorpt_coefficient_mu 21.087
_exptl_absorpt_correction_T_max 0.7454
_exptl_absorpt_correction_T_min 0.2578
_exptl_absorpt_correction_type multi-scan
_exptl_absorpt_process_details 'SADABS V2008/1 (Bruker AXS Inc.)'
_exptl_crystal_colour Colorless
_exptl_crystal_density_diffrn 2.888
_exptl_crystal_density_method 'not measured'
_exptl_crystal_description Plate
_exptl_crystal_F_000 1224
_exptl_crystal_recrystallization_method 'Ether vapor diffusion into concentrated hydrobromic acid'
_exptl_crystal_size_max 0.10
_exptl_crystal_size_mid 0.10
_exptl_crystal_size_min 0.05
_refine_diff_density_max 2.337
_refine_diff_density_min -1.826
_refine_diff_density_rms 0.194
_refine_ls_extinction_method none
_refine_ls_goodness_of_fit_ref 1.085
_refine_ls_hydrogen_treatment constr
_refine_ls_matrix_type full
_refine_ls_number_parameters 138
_refine_ls_number_reflns 3067
_refine_ls_number_restraints 0
_refine_ls_restrained_S_all 1.085
_refine_ls_R_factor_all 0.0246
_refine_ls_R_factor_gt 0.0234
_refine_ls_shift/su_max 0.002
_refine_ls_shift/su_mean 0.000
_refine_ls_structure_factor_coef Fsqd
_refine_ls_weighting_details 'calc w=1/[\s^2^(Fo^2^)+(0.0395P)^2^+5.0574P] where P=(Fo^2^+2Fc^2^)/3'
_refine_ls_weighting_scheme calc
_refine_ls_wR_factor_gt 0.0623
_refine_ls_wR_factor_ref 0.0638
_reflns_number_gt 2967
_reflns_number_total 3067
_reflns_threshold_expression >2sigma(I)
_cod_data_source_file ja507086b_si_003.cif
_cod_data_source_block aj39a
_cod_depositor_comments
;
The following automatic conversions were performed:

'_exptl_absorpt_correction_type' value 'Multi-scan' changed to
'multi-scan' according to
/home/saulius/struct/COD-crude-data--automatic-downloads/rss-feeds/ACS/lib/dictionaries/cif_core.dic
dictionary named 'cif_core.dic' version 2.4.2 from 2011-04-26.

Automatic conversion script
Id: cif_fix_values 2281 2013-09-26 08:29:07Z andrius 

 Adding full bibliography for 4122617--4122619.cif.
;
_cod_database_code 4122617

loop_
_symmetry_equiv_pos_as_xyz
'x, y, z'
'-x, y+1/2, -z+1/2'
'-x, -y, -z'
'x, -y-1/2, z-1/2'

loop_
_atom_site_label
_atom_site_type_symbol
_atom_site_fract_x
_atom_site_fract_y
_atom_site_fract_z
_atom_site_U_iso_or_equiv
_atom_site_adp_type
_atom_site_occupancy
_atom_site_symmetry_multiplicity
_atom_site_calc_flag
_atom_site_refinement_flags
Pb1 Pb 0.15214(3) 0.673044(5) 0.248552(17) 0.00810(8) Uani 1 1 d .
Br2 Br 0.12278(7) 0.732752(15) -0.04570(5) 0.01236(11) Uani 1 1 d .
Br3 Br 0.12223(7) 0.614627(15) 0.51798(5) 0.01203(11) Uani 1 1 d .
Br4 Br 0.18882(8) 0.587536(16) 0.09955(5) 0.01506(11) Uani 1 1 d .
Br5 Br -0.34065(7) 0.678383(16) 0.25781(5) 0.01326(12) Uani 1 1 d .
O1 O 0.4267(5) 0.48357(12) 0.3229(4) 0.0145(7) Uani 1 1 d .
C1 C 0.6101(8) 0.49879(19) 0.2410(5) 0.0184(10) Uani 1 1 d .
H1A H 0.5610 0.5164 0.1531 0.022 Uiso 1 1 calc R
H1B H 0.6944 0.4723 0.2079 0.022 Uiso 1 1 calc R
C2 C 0.7485(8) 0.52878(17) 0.3443(6) 0.0163(10) Uani 1 1 d .
H2A H 0.8063 0.5102 0.4275 0.020 Uiso 1 1 calc R
H2B H 0.8719 0.5409 0.2900 0.020 Uiso 1 1 calc R
C3 C 0.2546(8) 0.46360(17) 0.2302(6) 0.0166(10) Uani 1 1 d .
H3A H 0.2088 0.4861 0.1542 0.020 Uiso 1 1 calc R
H3B H 0.1296 0.4574 0.2920 0.020 Uiso 1 1 calc R
N1 N 0.6189(7) 0.56835(14) 0.4044(5) 0.0164(8) Uani 1 1 d .
H1C H 0.5310 0.5798 0.3315 0.025 Uiso 1 1 calc R
H1D H 0.7101 0.5905 0.4379 0.025 Uiso 1 1 calc R
H1E H 0.5384 0.5584 0.4797 0.025 Uiso 1 1 calc R
C4 C 0.3187(8) 0.41926(16) 0.1530(5) 0.0154(10) Uani 1 1 d .
H4A H 0.1995 0.4087 0.0864 0.018 Uiso 1 1 calc R
H4B H 0.4471 0.4244 0.0934 0.018 Uiso 1 1 calc R
O2 O 0.3652(5) 0.38549(12) 0.2652(3) 0.0120(7) Uani 1 1 d .
C5 C 0.4634(8) 0.34489(17) 0.2020(5) 0.0153(10) Uani 1 1 d .
H5A H 0.6170 0.3506 0.1831 0.018 Uiso 1 1 calc R
H5B H 0.3890 0.3367 0.1075 0.018 Uiso 1 1 calc R
C6 C 0.4418(8) 0.30635(17) 0.3137(5) 0.0151(10) Uani 1 1 d .
H6A H 0.5050 0.2781 0.2746 0.018 Uiso 1 1 calc R
H6B H 0.5202 0.3143 0.4069 0.018 Uiso 1 1 calc R
N2 N 0.2042(6) 0.29893(14) 0.3427(4) 0.0134(8) Uani 1 1 d .
H2C H 0.1453 0.3254 0.3734 0.020 Uiso 1 1 calc R
H2D H 0.1908 0.2774 0.4136 0.020 Uiso 1 1 calc R
H2E H 0.1350 0.2896 0.2583 0.020 Uiso 1 1 calc R

loop_
_atom_site_aniso_label
_atom_site_aniso_U_11
_atom_site_aniso_U_22
_atom_site_aniso_U_33
_atom_site_aniso_U_23
_atom_site_aniso_U_13
_atom_site_aniso_U_12
Pb1 0.00725(11) 0.00593(11) 0.01118(11) 0.00074(5) 0.00129(7) 0.00012(5)
Br2 0.0146(2) 0.0102(2) 0.0124(2) 0.00094(16) 0.00234(16) 0.00333(17)
Br3 0.0111(2) 0.0124(2) 0.0127(2) 0.00195(16) 0.00184(16) -0.00017(16)
Br4 0.0190(2) 0.0086(2) 0.0178(2) -0.00325(16) 0.00463(18) -0.00108(17)
Br5 0.0081(2) 0.0115(2) 0.0202(3) 0.00366(16) -0.00007(19) -0.00043(16)
O1 0.0118(16) 0.0122(17) 0.0199(17) -0.0002(13) 0.0055(13) -0.0028(13)
C1 0.018(2) 0.019(3) 0.019(2) 0.0024(19) 0.0068(19) -0.001(2)
C2 0.009(2) 0.010(2) 0.030(3) 0.0028(19) 0.0038(19) -0.0009(18)
C3 0.012(2) 0.011(2) 0.026(3) 0.0004(19) 0.0002(19) 0.0013(19)
N1 0.020(2) 0.0078(19) 0.021(2) 0.0034(16) 0.0049(16) -0.0014(16)
C4 0.020(2) 0.011(2) 0.015(2) 0.0021(17) -0.0009(18) -0.0027(19)
O2 0.0163(17) 0.0084(17) 0.0115(15) 0.0005(11) 0.0035(13) 0.0027(12)
C5 0.014(2) 0.013(2) 0.020(2) -0.0023(19) 0.0058(18) -0.0002(19)
C6 0.013(2) 0.012(2) 0.021(2) -0.0003(19) 0.0034(18) -0.0031(18)
N2 0.016(2) 0.0094(19) 0.0153(18) -0.0030(15) 0.0028(15) -0.0038(15)

loop_
_atom_type_symbol
_atom_type_description
_atom_type_scat_dispersion_real
_atom_type_scat_dispersion_imag
_atom_type_scat_source
C C 0.0033 0.0016 'International Tables Vol C Tables 4.2.6.8 and 6.1.1.4'
H H 0.0000 0.0000 'International Tables Vol C Tables 4.2.6.8 and 6.1.1.4'
N N 0.0061 0.0033 'International Tables Vol C Tables 4.2.6.8 and 6.1.1.4'
O O 0.0106 0.0060 'International Tables Vol C Tables 4.2.6.8 and 6.1.1.4'
Br Br -0.2901 2.4595 'International Tables Vol C Tables 4.2.6.8 and 6.1.1.4'
Pb Pb -3.3944 10.1111 'International Tables Vol C Tables 4.2.6.8 and 6.1.1.4'

loop_
_geom_angle_atom_site_label_1
_geom_angle_atom_site_label_2
_geom_angle_atom_site_label_3
_geom_angle
_geom_angle_site_symmetry_1
_geom_angle_site_symmetry_3
Br4 Pb1 Br3 83.718(14) . .
Br4 Pb1 Br5 98.762(14) . .
Br3 Pb1 Br5 85.337(13) . .
Br4 Pb1 Br5 87.790(14) . 1_655
Br3 Pb1 Br5 95.455(12) . 1_655
Br5 Pb1 Br5 173.448(19) . 1_655
Br4 Pb1 Br2 95.197(13) . .
Br3 Pb1 Br2 172.975(13) . .
Br5 Pb1 Br2 87.976(12) . .
Br5 Pb1 Br2 91.434(12) 1_655 .
Pb1 Br5 Pb1 173.449(19) . 1_455
C1 O1 C3 113.7(4) . .
O1 C1 C2 107.5(4) . .
N1 C2 C1 111.4(4) . .
O1 C3 C4 114.0(4) . .
O2 C4 C3 108.1(4) . .
C4 O2 C5 111.1(3) . .
O2 C5 C6 107.2(4) . .
N2 C6 C5 109.1(4) . .

loop_
_geom_bond_atom_site_label_1
_geom_bond_atom_site_label_2
_geom_bond_distance
_geom_bond_site_symmetry_2
Pb1 Br4 2.8069(5) .
Pb1 Br3 2.9360(5) .
Pb1 Br5 3.0096(4) .
Pb1 Br5 3.0920(5) 1_655
Pb1 Br2 3.1291(5) .
Br5 Pb1 3.0921(4) 1_455
O1 C1 1.422(6) .
O1 C3 1.432(6) .
C1 C2 1.499(7) .
C2 N1 1.494(6) .
C3 C4 1.506(7) .
C4 O2 1.415(6) .
O2 C5 1.436(6) .
C5 C6 1.497(7) .
C6 N2 1.493(6) .
